data_2227840
loop_
_publ_author_name
'Jiao, Bao-juan'
'Yan, Zhi-jun'
'Fan, Guang'
'Chen, San-ping'
'Gao, Sheng-li'

_publ_section_title
;
 <i>catena</i>-Poly[[[tetraaquairon(II)]-\m-5,5'-diazenediylditetrazolido]
 dihydrate]
;
_journal_coeditor_code NG5036
_journal_issue 11
_journal_name_full 'Acta Crystallographica Section E'
_journal_page_first m1374
_journal_paper_doi 10.1107/S1600536810039632
_journal_volume 66
_journal_year 2010
_chemical_formula_iupac '[Fe (C2 N10) (H2 O)4], 2H2 O'
_chemical_formula_moiety 'Fe (H2 O)4 (C2 N10), 2H2 O'
_chemical_formula_sum 'C2 H12 Fe N10 O6'
_chemical_formula_weight 328.07
_chemical_name_systematic
;
<i>catena</i>-Poly[[[tetraaquairon(II)]-\m-5,5'-diazenediylditetrazolido]
dihydrate]
;
_space_group_IT_number 2
_symmetry_cell_setting triclinic
_symmetry_space_group_name_Hall '-P 1'
_symmetry_space_group_name_H-M 'P -1'
_atom_sites_solution_hydrogens geom
_atom_sites_solution_primary direct
_atom_sites_solution_secondary difmap
_audit_creation_method SHELXL-97
_cell_angle_alpha 76.4240(10)
_cell_angle_beta 74.1350(10)
_cell_angle_gamma 69.8440(10)
_cell_formula_units_Z 1
_cell_length_a 6.2449(5)
_cell_length_b 6.9764(6)
_cell_length_c 7.8256(6)
_cell_measurement_reflns_used 1061
_cell_measurement_temperature 273(2)
_cell_measurement_theta_max 25.09
_cell_measurement_theta_min 2.74
_cell_volume 304.11(4)
_computing_cell_refinement 'SAINT (Bruker, 2002)'
_computing_data_collection 'SMART (Bruker, 2002)'
_computing_data_reduction 'SAINT (Bruker, 2002)'
_computing_molecular_graphics 'SHELXTL (Sheldrick, 2008)'
_computing_publication_material 'SHELXL-97 (Sheldrick, 2008)'
_computing_structure_refinement 'SHELXL-97 (Sheldrick, 2008)'
_computing_structure_solution 'SHELXS-97 (Sheldrick, 2008)'
_diffrn_ambient_temperature 273(2)
_diffrn_measured_fraction_theta_full 0.982
_diffrn_measured_fraction_theta_max 0.982
_diffrn_measurement_device_type 'Bruker SMART APEX CCD'
_diffrn_measurement_method '\f and \w scans'
_diffrn_radiation_monochromator graphite
_diffrn_radiation_source 'fine-focus sealed tube'
_diffrn_radiation_type MoK\a
_diffrn_radiation_wavelength 0.71073
_diffrn_reflns_av_R_equivalents 0.0115
_diffrn_reflns_av_sigmaI/netI 0.0216
_diffrn_reflns_limit_h_max 6
_diffrn_reflns_limit_h_min -7
_diffrn_reflns_limit_k_max 8
_diffrn_reflns_limit_k_min -7
_diffrn_reflns_limit_l_max 9
_diffrn_reflns_limit_l_min -8
_diffrn_reflns_number 1564
_diffrn_reflns_theta_full 25.09
_diffrn_reflns_theta_max 25.09
_diffrn_reflns_theta_min 2.74
_diffrn_standards_decay_% 0
_exptl_absorpt_coefficient_mu 1.286
_exptl_absorpt_correction_T_max 0.8609
_exptl_absorpt_correction_T_min 0.6989
_exptl_absorpt_correction_type multi-scan
_exptl_absorpt_process_details '(SADABS; Bruker, 2002)'
_exptl_crystal_colour brown
_exptl_crystal_density_diffrn 1.791
_exptl_crystal_density_method 'not measured'
_exptl_crystal_description block
_exptl_crystal_F_000 168
_exptl_crystal_size_max 0.30
_exptl_crystal_size_mid 0.18
_exptl_crystal_size_min 0.12
_refine_diff_density_max 0.241
_refine_diff_density_min -0.348
_refine_ls_extinction_method none
_refine_ls_goodness_of_fit_ref 1.129
_refine_ls_hydrogen_treatment mixed
_refine_ls_matrix_type full
_refine_ls_number_parameters 106
_refine_ls_number_reflns 1061
_refine_ls_number_restraints 6
_refine_ls_restrained_S_all 1.129
_refine_ls_R_factor_all 0.0282
_refine_ls_R_factor_gt 0.0257
_refine_ls_shift/su_max 0.007
_refine_ls_shift/su_mean 0.001
_refine_ls_structure_factor_coef Fsqd
_refine_ls_weighting_details 'calc w=1/[\s^2^(Fo^2^)+(0.0447P)^2^+0.0115P] where P=(Fo^2^+2Fc^2^)/3'
_refine_ls_weighting_scheme calc
_refine_ls_wR_factor_gt 0.0687
_refine_ls_wR_factor_ref 0.0698
_reflns_number_gt 973
_reflns_number_total 1061
_reflns_threshold_expression >2sigma(I)
_cod_data_source_file ng5036.cif
_cod_data_source_block I
_cod_original_sg_symbol_H-M P-1
_cod_database_code 2227840
_cod_database_fobs_code 2227840

loop_
_symmetry_equiv_pos_as_xyz
'x, y, z'
'-x, -y, -z'

loop_
_atom_site_type_symbol
_atom_site_label
_atom_site_fract_x
_atom_site_fract_y
_atom_site_fract_z
_atom_site_U_iso_or_equiv
_atom_site_adp_type
_atom_site_calc_flag
_atom_site_refinement_flags
_atom_site_occupancy
_atom_site_disorder_assembly
_atom_site_disorder_group
Fe Fe1 0.5000 0.5000 1.0000 0.02375(17) Uani d S 1 . .
N N1 0.5314(3) 0.6482(3) 0.7101(2) 0.0240(4) Uani d . 1 . .
N N2 0.3404(3) 0.7685(3) 0.6503(2) 0.0287(4) Uani d . 1 . .
N N3 0.3949(3) 0.8147(3) 0.4742(2) 0.0323(4) Uani d . 1 . .
N N4 0.6210(3) 0.7259(3) 0.4135(2) 0.0287(4) Uani d . 1 . .
N N5 0.9299(3) 0.5062(3) 0.5738(2) 0.0253(4) Uani d . 1 . .
O O1 0.8288(3) 0.2802(3) 0.9369(2) 0.0340(4) Uani d D 1 . .
O O2 0.6617(3) 0.6912(3) 1.0508(2) 0.0403(4) Uani d D 1 . .
O O3 0.8598(3) 0.9497(3) 0.7946(2) 0.0342(4) Uani d D 1 . .
C C1 0.7009(3) 0.6250(3) 0.5618(3) 0.0228(4) Uani d . 1 . .
H H1A 0.829(4) 0.172(3) 0.903(3) 0.034 Uiso d D 1 . .
H H2A 0.710(4) 0.784(3) 0.975(3) 0.034 Uiso d D 1 . .
H H3A 1.002(2) 0.886(3) 0.754(3) 0.034 Uiso d D 1 . .
H H1B 0.922(4) 0.329(4) 0.851(2) 0.034 Uiso d D 1 . .
H H2B 0.658(4) 0.707(4) 1.1563(18) 0.034 Uiso d D 1 . .
H H3B 0.797(4) 1.008(3) 0.705(2) 0.034 Uiso d D 1 . .

loop_
_atom_site_aniso_label
_atom_site_aniso_U_11
_atom_site_aniso_U_22
_atom_site_aniso_U_33
_atom_site_aniso_U_12
_atom_site_aniso_U_13
_atom_site_aniso_U_23
Fe1 0.0192(2) 0.0327(3) 0.0151(2) -0.00481(17) -0.00252(16) -0.00163(17)
N1 0.0186(9) 0.0307(9) 0.0172(9) -0.0021(7) -0.0026(7) -0.0026(7)
N2 0.0214(9) 0.0379(10) 0.0198(9) -0.0024(8) -0.0035(7) -0.0022(8)
N3 0.0273(10) 0.0406(10) 0.0218(10) -0.0020(8) -0.0073(8) -0.0014(8)
N4 0.0242(9) 0.0389(10) 0.0168(9) -0.0043(8) -0.0021(7) -0.0034(8)
N5 0.0211(9) 0.0336(9) 0.0162(8) -0.0053(7) -0.0002(6) -0.0033(7)
O1 0.0260(8) 0.0398(9) 0.0283(9) -0.0044(7) -0.0020(7) -0.0033(7)
O2 0.0526(11) 0.0589(11) 0.0188(9) -0.0333(9) -0.0034(8) -0.0035(8)
O3 0.0234(8) 0.0433(9) 0.0255(9) -0.0014(7) -0.0055(7) 0.0017(7)
C1 0.0210(10) 0.0285(10) 0.0154(10) -0.0059(8) -0.0023(8) -0.0010(8)

loop_
_atom_type_symbol
_atom_type_description
_atom_type_scat_dispersion_real
_atom_type_scat_dispersion_imag
_atom_type_scat_source
C C 0.0033 0.0016 'International Tables Vol C Tables 4.2.6.8 and 6.1.1.4'
H H 0.0000 0.0000 'International Tables Vol C Tables 4.2.6.8 and 6.1.1.4'
N N 0.0061 0.0033 'International Tables Vol C Tables 4.2.6.8 and 6.1.1.4'
O O 0.0106 0.0060 'International Tables Vol C Tables 4.2.6.8 and 6.1.1.4'
Fe Fe 0.3463 0.8444 'International Tables Vol C Tables 4.2.6.8 and 6.1.1.4'

loop_
_geom_angle_atom_site_label_1
_geom_angle_atom_site_label_2
_geom_angle_atom_site_label_3
_geom_angle_site_symmetry_1
_geom_angle_site_symmetry_3
_geom_angle
_geom_angle_publ_flag
O2 Fe1 O2 . 2_667 180.0 ?
O2 Fe1 O1 . 2_667 90.39(7) ?
O2 Fe1 O1 2_667 2_667 89.61(7) ?
O2 Fe1 O1 . . 89.61(7) ?
O2 Fe1 O1 2_667 . 90.39(7) ?
O1 Fe1 O1 2_667 . 180.0 ?
O2 Fe1 N1 . . 91.16(6) ?
O2 Fe1 N1 2_667 . 88.84(6) ?
O1 Fe1 N1 2_667 . 89.55(6) ?
O1 Fe1 N1 . . 90.45(6) ?
O2 Fe1 N1 . 2_667 88.84(6) ?
O2 Fe1 N1 2_667 2_667 91.16(6) ?
O1 Fe1 N1 2_667 2_667 90.45(6) ?
O1 Fe1 N1 . 2_667 89.55(6) ?
N1 Fe1 N1 . 2_667 180.0 ?
N2 N1 C1 . . 104.65(15) ?
N2 N1 Fe1 . . 119.64(12) ?
C1 N1 Fe1 . . 134.93(13) ?
N3 N2 N1 . . 109.13(16) ?
N2 N3 N4 . . 110.32(16) ?
N3 N4 C1 . . 104.10(16) ?
N5 N5 C1 2_766 . 114.3(2) ?
Fe1 O1 H1A . . 116.1(17) ?
Fe1 O1 H1B . . 112.4(17) ?
H1A O1 H1B . . 104(2) ?
Fe1 O2 H2A . . 126.3(16) ?
Fe1 O2 H2B . . 123.0(16) ?
H2A O2 H2B . . 109(2) ?
H3A O3 H3B . . 107(2) ?
N4 C1 N1 . . 111.80(17) ?
N4 C1 N5 . . 127.64(18) ?
N1 C1 N5 . . 120.57(17) ?

loop_
_geom_bond_atom_site_label_1
_geom_bond_atom_site_label_2
_geom_bond_site_symmetry_2
_geom_bond_distance
_geom_bond_publ_flag
Fe1 O2 . 2.0868(15) ?
Fe1 O2 2_667 2.0868(15) ?
Fe1 O1 2_667 2.1081(16) ?
Fe1 O1 . 2.1081(16) ?
Fe1 N1 . 2.2474(16) ?
Fe1 N1 2_667 2.2474(16) ?
N1 N2 . 1.333(2) ?
N1 C1 . 1.338(3) ?
N2 N3 . 1.315(3) ?
N3 N4 . 1.331(3) ?
N4 C1 . 1.335(3) ?
N5 N5 2_766 1.245(3) ?
N5 C1 . 1.400(3) ?
O1 H1A . 0.854(10) ?
O1 H1B . 0.851(10) ?
O2 H2A . 0.848(10) ?
O2 H2B . 0.850(10) ?
O3 H3A . 0.852(10) ?
O3 H3B . 0.844(10) ?

loop_
_geom_hbond_atom_site_label_D
_geom_hbond_atom_site_label_H
_geom_hbond_atom_site_label_A
_geom_hbond_site_symmetry_A
_geom_hbond_distance_DH
_geom_hbond_distance_HA
_geom_hbond_distance_DA
_geom_hbond_angle_DHA
O2 H2A O3 . 0.848(10) 1.860(11) 2.699(2) 170(2)
O1 H1A O3 1_545 0.854(10) 1.868(11) 2.715(2) 171(3)
O1 H1B N5 . 0.851(10) 2.226(18) 2.926(2) 139(2)
O3 H3B N3 2_676 0.844(10) 2.007(11) 2.839(2) 169(2)
O3 H3A N2 1_655 0.852(10) 1.996(10) 2.843(2) 173(2)
O2 H2B N3 1_556 0.850(10) 2.691(16) 3.439(2) 148(2)
O2 H2B N4 1_556 0.850(10) 1.994(11) 2.840(2) 173(2)
